data_4076586
loop_
_publ_author_name
'Feldmann, Andreas'
'Iida, Azusa'
'Fr\"ohlich, Roland'
'Yamaguchi, Shigehiro'
'Kehr, Gerald'
'Erker, Gerhard'

_publ_section_title
;
 Preparation of Dihydroborole Derivatives by a Simple 1,1-Carboboration
 Route
;
_journal_issue 6
_journal_name_full Organometallics
_journal_page_first 2445
_journal_paper_doi 10.1021/om300065m
_journal_volume 31
_journal_year 2012
_chemical_formula_sum 'C35 H35 B F15 P'
_chemical_formula_weight 782.41
_chemical_name_systematic
; 
 ? 
;
_space_group_IT_number 2
_symmetry_cell_setting triclinic
_symmetry_space_group_name_Hall '-P 1'
_symmetry_space_group_name_H-M 'P -1'
_atom_sites_solution_hydrogens 'at P and B from difmap, others geom'
_atom_sites_solution_primary direct
_atom_sites_solution_secondary difmap
_audit_creation_method SHELXL-97
_cell_angle_alpha 87.714(12)
_cell_angle_beta 75.686(9)
_cell_angle_gamma 72.078(8)
_cell_formula_units_Z 2
_cell_length_a 9.9747(8)
_cell_length_b 12.2460(13)
_cell_length_c 16.1369(17)
_cell_measurement_reflns_used 6352
_cell_measurement_temperature 223(2)
_cell_measurement_theta_max 68.52
_cell_measurement_theta_min 0.88
_cell_volume 1815.9(3)
_computing_cell_refinement 'Collect (Nonius B.V., 1998)'
_computing_data_collection 'Collect (Nonius B.V., 1998)'
_computing_data_reduction 'Denzo-SMN (Otwinowski & Minor, 1997)'
_computing_molecular_graphics 'XP (BrukerAXS, 2000)'
_computing_publication_material 'SHELXL-97 (Sheldrick, 1997)'
_computing_structure_refinement 'SHELXL-97 (Sheldrick, 1997)'
_computing_structure_solution 'SHELXS-97 (Sheldrick, 1990)'
_diffrn_ambient_temperature 223(2)
_diffrn_measured_fraction_theta_full 0.956
_diffrn_measured_fraction_theta_max 0.956
_diffrn_measurement_device_type 'Nonius KappaCCD APEXII'
_diffrn_measurement_method '\w and \f scans'
_diffrn_radiation_monochromator graphite
_diffrn_radiation_source 'fine-focus sealed tube'
_diffrn_radiation_type CuK\a
_diffrn_radiation_wavelength 1.54178
_diffrn_reflns_av_R_equivalents 0.039
_diffrn_reflns_av_sigmaI/netI 0.0269
_diffrn_reflns_limit_h_max 11
_diffrn_reflns_limit_h_min -11
_diffrn_reflns_limit_k_max 14
_diffrn_reflns_limit_k_min -13
_diffrn_reflns_limit_l_max 18
_diffrn_reflns_limit_l_min -18
_diffrn_reflns_number 19519
_diffrn_reflns_theta_full 67.16
_diffrn_reflns_theta_max 67.16
_diffrn_reflns_theta_min 2.83
_exptl_absorpt_coefficient_mu 1.604
_exptl_absorpt_correction_T_max 0.7722
_exptl_absorpt_correction_T_min 0.6899
_exptl_absorpt_correction_type multi-scan
_exptl_absorpt_process_details 'Denzo (Otwinowski, Borek, Majewski & Minor, 2003)'
_exptl_crystal_colour colourless
_exptl_crystal_density_diffrn 1.431
_exptl_crystal_density_method 'not measured'
_exptl_crystal_description block
_exptl_crystal_F_000 800
_exptl_crystal_size_max 0.25
_exptl_crystal_size_mid 0.20
_exptl_crystal_size_min 0.17
_refine_diff_density_max 1.307
_refine_diff_density_min -0.458
_refine_diff_density_rms 0.075
_refine_ls_extinction_method none
_refine_ls_goodness_of_fit_ref 1.095
_refine_ls_hydrogen_treatment mixed
_refine_ls_matrix_type full
_refine_ls_number_parameters 484
_refine_ls_number_reflns 6210
_refine_ls_number_restraints 72
_refine_ls_restrained_S_all 1.153
_refine_ls_R_factor_all 0.0806
_refine_ls_R_factor_gt 0.0760
_refine_ls_shift/su_max 0.000
_refine_ls_shift/su_mean 0.000
_refine_ls_structure_factor_coef Fsqd
_refine_ls_weighting_details 'calc w=1/[\s^2^(Fo^2^)+(0.1318P)^2^+1.7872P] where P=(Fo^2^+2Fc^2^)/3'
_refine_ls_weighting_scheme calc
_refine_ls_wR_factor_gt 0.2216
_refine_ls_wR_factor_ref 0.2288
_reflns_number_gt 5596
_reflns_number_total 6210
_reflns_threshold_expression >2sigma(I)
_cod_data_source_file om300065m_si_003.cif
_cod_data_source_block erk5796
_cod_original_sg_symbol_H-M P-1
_cod_database_code 4076586

loop_
_symmetry_equiv_pos_as_xyz
'x, y, z'
'-x, -y, -z'

loop_
_atom_site_label
_atom_site_type_symbol
_atom_site_fract_x
_atom_site_fract_y
_atom_site_fract_z
_atom_site_U_iso_or_equiv
_atom_site_adp_type
_atom_site_occupancy
_atom_site_symmetry_multiplicity
_atom_site_calc_flag
_atom_site_refinement_flags
B1 B 0.2460(4) -0.1724(3) 0.2553(3) 0.0420(8) Uani 1 1 d .
H1B H 0.249(4) -0.074(3) 0.265(2) 0.050 Uiso 1 1 d .
C1 C 0.3333(4) -0.2111(3) 0.1566(2) 0.0430(7) Uani 1 1 d .
C2 C 0.2879(4) -0.2593(3) 0.1007(2) 0.0501(8) Uani 1 1 d .
H2 H 0.1983 -0.2733 0.1219 0.060 Uiso 1 1 calc R
C3 C 0.3593(5) -0.2935(4) 0.0102(3) 0.0578(10) Uani 1 1 d .
H3 H 0.4566 -0.2835 -0.0114 0.069 Uiso 1 1 calc R
C4 C 0.2667(7) -0.2728(6) -0.0523(3) 0.0864(16) Uani 1 1 d .
H4A H 0.1613 -0.2397 -0.0300 0.104 Uiso 1 1 calc R
H4B H 0.3056 -0.2484 -0.1093 0.104 Uiso 1 1 calc R
C5 C 0.3346(8) -0.3900(6) -0.0304(4) 0.101(2) Uani 1 1 d .
H5A H 0.4160 -0.4389 -0.0738 0.121 Uiso 1 1 calc R
H5B H 0.2717 -0.4303 0.0055 0.121 Uiso 1 1 calc R
C11 C 0.3341(3) -0.2522(3) 0.3207(2) 0.0414(7) Uani 1 1 d .
C12 C 0.4004(4) -0.3707(3) 0.3097(2) 0.0465(8) Uani 1 1 d .
F12 F 0.3752(3) -0.42951(18) 0.24979(15) 0.0601(6) Uani 1 1 d .
C13 C 0.4919(4) -0.4338(3) 0.3583(3) 0.0527(9) Uani 1 1 d .
F13 F 0.5560(3) -0.54799(19) 0.34241(19) 0.0721(7) Uani 1 1 d .
C14 C 0.5192(4) -0.3806(3) 0.4224(3) 0.0532(9) Uani 1 1 d .
F14 F 0.6092(3) -0.4412(2) 0.46937(18) 0.0725(7) Uani 1 1 d .
C15 C 0.4544(4) -0.2658(4) 0.4384(2) 0.0516(9) Uani 1 1 d .
F15 F 0.4788(3) -0.2120(2) 0.50160(16) 0.0733(7) Uani 1 1 d .
C16 C 0.3644(4) -0.2049(3) 0.3879(2) 0.0438(7) Uani 1 1 d .
F16 F 0.3052(3) -0.09121(18) 0.40818(14) 0.0579(6) Uani 1 1 d .
C21 C 0.0750(4) -0.1674(3) 0.2711(2) 0.0425(7) Uani 1 1 d .
C22 C -0.0187(4) -0.0767(3) 0.2395(2) 0.0461(8) Uani 1 1 d .
F22 F 0.0329(2) 0.00341(19) 0.19424(15) 0.0579(6) Uani 1 1 d .
C23 C -0.1648(4) -0.0592(3) 0.2519(3) 0.0524(9) Uani 1 1 d .
F23 F -0.2502(3) 0.0334(2) 0.22131(18) 0.0704(7) Uani 1 1 d .
C24 C -0.2262(4) -0.1374(4) 0.2968(3) 0.0553(9) Uani 1 1 d .
F24 F -0.3693(2) -0.1226(3) 0.30845(19) 0.0778(8) Uani 1 1 d .
C25 C -0.1389(4) -0.2300(3) 0.3285(2) 0.0521(9) Uani 1 1 d .
F25 F -0.1959(3) -0.3082(2) 0.37263(18) 0.0714(7) Uani 1 1 d .
C26 C 0.0070(4) -0.2429(3) 0.3158(2) 0.0459(8) Uani 1 1 d .
F26 F 0.0833(2) -0.33618(19) 0.35114(15) 0.0586(6) Uani 1 1 d .
C31 C 0.4752(4) -0.1865(3) 0.1284(2) 0.0420(7) Uani 1 1 d .
C32 C 0.6094(4) -0.2683(3) 0.1211(2) 0.0484(8) Uani 1 1 d .
F32 F 0.6174(3) -0.37900(19) 0.13785(17) 0.0663(6) Uani 1 1 d .
C33 C 0.7405(4) -0.2439(4) 0.0969(2) 0.0530(9) Uani 1 1 d .
F33 F 0.8668(2) -0.3277(2) 0.09076(18) 0.0766(7) Uani 1 1 d .
C34 C 0.7396(4) -0.1341(4) 0.0788(2) 0.0546(9) Uani 1 1 d .
F34 F 0.8664(3) -0.1099(3) 0.05410(18) 0.0781(8) Uani 1 1 d .
C35 C 0.6097(4) -0.0490(3) 0.0857(2) 0.0518(9) Uani 1 1 d .
F35 F 0.6077(3) 0.0594(2) 0.06845(17) 0.0715(7) Uani 1 1 d .
C36 C 0.4812(4) -0.0756(3) 0.1107(2) 0.0450(8) Uani 1 1 d .
F36 F 0.3575(2) 0.01099(18) 0.11569(15) 0.0574(6) Uani 1 1 d .
P1 P 0.12221(9) 0.23836(7) 0.29522(6) 0.0449(3) Uani 1 1 d .
H1A H 0.173(4) 0.139(3) 0.261(3) 0.054 Uiso 1 1 d .
C41 C 0.0574(8) 0.3346(5) 0.2113(3) 0.0959(19) Uani 1 1 d U
C42 C -0.1077(10) 0.3207(9) 0.2179(6) 0.160(4) Uani 1 1 d U
H42A H -0.1684 0.3895 0.1979 0.240 Uiso 1 1 calc R
H42B H -0.1525 0.3097 0.2769 0.240 Uiso 1 1 calc R
H42C H -0.0974 0.2549 0.1826 0.240 Uiso 1 1 calc R
C43 C 0.1259(11) 0.2886(7) 0.1280(4) 0.150(3) Uani 1 1 d U
H43A H 0.0675 0.3272 0.0893 0.225 Uiso 1 1 calc R
H43B H 0.1366 0.2072 0.1266 0.225 Uiso 1 1 calc R
H43C H 0.2210 0.2995 0.1105 0.225 Uiso 1 1 calc R
C44 C 0.0226(8) 0.4579(5) 0.2321(4) 0.107(2) Uani 1 1 d U
H44A H 0.1120 0.4767 0.2266 0.160 Uiso 1 1 calc R
H44B H -0.0364 0.4754 0.2904 0.160 Uiso 1 1 calc R
H44C H -0.0307 0.5028 0.1930 0.160 Uiso 1 1 calc R
C51 C 0.2889(6) 0.2585(4) 0.3153(4) 0.0822(15) Uani 1 1 d U
C52 C 0.2546(6) 0.3633(4) 0.3737(3) 0.0771(13) Uani 1 1 d U
H52A H 0.1968 0.3526 0.4294 0.116 Uiso 1 1 calc R
H52B H 0.2007 0.4310 0.3490 0.116 Uiso 1 1 calc R
H52C H 0.3447 0.3731 0.3797 0.116 Uiso 1 1 calc R
C53 C 0.3875(9) 0.2840(7) 0.2241(5) 0.123(2) Uani 1 1 d U
H53A H 0.4662 0.3082 0.2343 0.185 Uiso 1 1 calc R
H53B H 0.3274 0.3443 0.1963 0.185 Uiso 1 1 calc R
H53C H 0.4275 0.2147 0.1877 0.185 Uiso 1 1 calc R
C54 C 0.3881(7) 0.1513(6) 0.3340(5) 0.114(2) Uani 1 1 d U
H54A H 0.4814 0.1618 0.3317 0.171 Uiso 1 1 calc R
H54B H 0.4006 0.0922 0.2920 0.171 Uiso 1 1 calc R
H54C H 0.3485 0.1285 0.3907 0.171 Uiso 1 1 calc R
C61 C -0.0171(7) 0.2329(5) 0.3934(4) 0.0949(19) Uani 1 1 d U
C62 C 0.0693(8) 0.1676(6) 0.4652(4) 0.110(2) Uani 1 1 d U
H62A H 0.0005 0.1750 0.5205 0.165 Uiso 1 1 calc R
H62B H 0.1428 0.2025 0.4689 0.165 Uiso 1 1 calc R
H62C H 0.1153 0.0869 0.4484 0.165 Uiso 1 1 calc R
C63 C -0.1061(5) 0.3477(4) 0.4358(3) 0.0815(14) Uani 1 1 d U
H63A H -0.1662 0.3913 0.3995 0.122 Uiso 1 1 calc R
H63B H -0.0420 0.3891 0.4452 0.122 Uiso 1 1 calc R
H63C H -0.1677 0.3372 0.4903 0.122 Uiso 1 1 calc R
C64 C -0.0961(10) 0.1568(8) 0.3847(6) 0.160(4) Uani 1 1 d U
H64A H -0.1579 0.1493 0.4400 0.241 Uiso 1 1 calc R
H64B H -0.0286 0.0821 0.3633 0.241 Uiso 1 1 calc R
H64C H -0.1558 0.1873 0.3448 0.241 Uiso 1 1 calc R

loop_
_atom_site_aniso_label
_atom_site_aniso_U_11
_atom_site_aniso_U_22
_atom_site_aniso_U_33
_atom_site_aniso_U_23
_atom_site_aniso_U_13
_atom_site_aniso_U_12
B1 0.0417(19) 0.0403(19) 0.046(2) 0.0040(15) -0.0119(16) -0.0150(15)
C1 0.0416(17) 0.0422(17) 0.0465(18) 0.0035(14) -0.0123(14) -0.0140(14)
C2 0.0504(19) 0.055(2) 0.051(2) 0.0019(16) -0.0149(16) -0.0226(16)
C3 0.064(2) 0.064(2) 0.051(2) -0.0067(17) -0.0119(18) -0.028(2)
C4 0.092(4) 0.131(5) 0.058(3) -0.007(3) -0.023(2) -0.060(4)
C5 0.142(6) 0.101(4) 0.073(3) -0.028(3) -0.005(3) -0.071(4)
C11 0.0359(15) 0.0421(17) 0.0470(18) 0.0039(14) -0.0096(13) -0.0138(13)
C12 0.0445(18) 0.0425(18) 0.052(2) 0.0034(15) -0.0084(15) -0.0164(14)
F12 0.0737(15) 0.0454(11) 0.0636(14) -0.0018(10) -0.0153(11) -0.0227(10)
C13 0.0390(17) 0.0407(18) 0.070(2) 0.0125(16) -0.0045(16) -0.0083(14)
F13 0.0587(14) 0.0440(12) 0.1011(19) 0.0122(12) -0.0135(13) -0.0041(10)
C14 0.0381(17) 0.062(2) 0.063(2) 0.0223(18) -0.0173(16) -0.0182(16)
F14 0.0541(13) 0.0823(17) 0.0871(18) 0.0355(14) -0.0345(12) -0.0199(12)
C15 0.0445(18) 0.066(2) 0.051(2) 0.0110(17) -0.0165(15) -0.0231(17)
F15 0.0820(17) 0.0901(18) 0.0632(15) 0.0057(13) -0.0386(13) -0.0326(14)
C16 0.0404(17) 0.0449(18) 0.0459(18) 0.0043(14) -0.0099(14) -0.0135(14)
F16 0.0671(14) 0.0475(12) 0.0593(13) -0.0058(9) -0.0224(10) -0.0116(10)
C21 0.0416(17) 0.0442(18) 0.0431(17) 0.0004(14) -0.0108(13) -0.0147(14)
C22 0.0442(18) 0.0487(19) 0.0475(19) 0.0034(15) -0.0130(14) -0.0160(15)
F22 0.0507(12) 0.0575(13) 0.0670(14) 0.0193(10) -0.0179(10) -0.0182(10)
C23 0.0416(18) 0.058(2) 0.056(2) 0.0006(17) -0.0164(16) -0.0105(16)
F23 0.0509(12) 0.0728(15) 0.0863(17) 0.0139(13) -0.0297(12) -0.0087(11)
C24 0.0398(18) 0.065(2) 0.063(2) -0.0007(18) -0.0114(16) -0.0183(17)
F24 0.0378(11) 0.0979(19) 0.100(2) 0.0097(15) -0.0163(12) -0.0254(12)
C25 0.0449(19) 0.061(2) 0.054(2) 0.0001(17) -0.0069(16) -0.0256(17)
F25 0.0554(13) 0.0752(16) 0.0891(18) 0.0147(13) -0.0088(12) -0.0364(12)
C26 0.0450(18) 0.0468(18) 0.0478(19) 0.0019(14) -0.0128(14) -0.0158(15)
F26 0.0540(12) 0.0533(12) 0.0731(14) 0.0174(10) -0.0189(10) -0.0221(10)
C31 0.0434(17) 0.0460(18) 0.0382(16) 0.0001(13) -0.0114(13) -0.0148(14)
C32 0.0481(19) 0.0470(19) 0.0474(19) 0.0000(15) -0.0104(15) -0.0117(15)
F32 0.0596(13) 0.0434(12) 0.0866(17) 0.0040(11) -0.0118(12) -0.0078(10)
C33 0.0415(18) 0.066(2) 0.049(2) -0.0005(17) -0.0125(15) -0.0113(17)
F33 0.0419(12) 0.0874(18) 0.0848(18) 0.0042(14) -0.0108(11) -0.0015(12)
C34 0.0442(19) 0.078(3) 0.0463(19) -0.0008(17) -0.0072(15) -0.0283(19)
F34 0.0522(13) 0.111(2) 0.0790(17) 0.0054(15) -0.0078(12) -0.0439(14)
C35 0.060(2) 0.055(2) 0.0472(19) 0.0056(16) -0.0110(16) -0.0303(18)
F35 0.0843(17) 0.0641(15) 0.0761(16) 0.0144(12) -0.0141(13) -0.0428(13)
C36 0.0451(18) 0.0479(19) 0.0419(17) 0.0033(14) -0.0110(14) -0.0143(15)
F36 0.0542(12) 0.0470(11) 0.0661(13) 0.0116(10) -0.0143(10) -0.0101(9)
P1 0.0423(5) 0.0455(5) 0.0438(5) -0.0059(4) -0.0101(4) -0.0085(4)
C41 0.146(5) 0.073(3) 0.066(3) -0.005(2) -0.058(3) -0.003(3)
C42 0.137(6) 0.188(7) 0.152(6) -0.028(5) -0.092(5) 0.004(5)
C43 0.213(8) 0.124(5) 0.068(3) -0.004(3) -0.045(4) 0.021(5)
C44 0.146(5) 0.072(3) 0.080(3) 0.012(3) -0.043(3) 0.009(3)
C51 0.070(3) 0.063(3) 0.122(4) -0.013(3) -0.044(3) -0.015(2)
C52 0.087(3) 0.078(3) 0.081(3) -0.005(2) -0.021(2) -0.044(3)
C53 0.116(5) 0.129(5) 0.121(5) -0.011(4) 0.010(4) -0.061(4)
C54 0.068(3) 0.111(4) 0.154(6) -0.035(4) -0.044(4) 0.002(3)
C61 0.094(4) 0.069(3) 0.093(4) -0.016(3) 0.034(3) -0.026(3)
C62 0.129(5) 0.090(4) 0.086(4) 0.010(3) -0.007(3) -0.014(4)
C63 0.066(3) 0.083(3) 0.069(3) -0.017(2) 0.003(2) 0.003(2)
C64 0.158(6) 0.180(7) 0.147(6) -0.068(5) 0.051(5) -0.120(6)

loop_
_atom_type_symbol
_atom_type_description
_atom_type_scat_dispersion_real
_atom_type_scat_dispersion_imag
_atom_type_scat_source
C C 0.0181 0.0091 'International Tables Vol C Tables 4.2.6.8 and 6.1.1.4'
H H 0.0000 0.0000 'International Tables Vol C Tables 4.2.6.8 and 6.1.1.4'
B B 0.0090 0.0039 'International Tables Vol C Tables 4.2.6.8 and 6.1.1.4'
F F 0.0727 0.0534 'International Tables Vol C Tables 4.2.6.8 and 6.1.1.4'
P P 0.2955 0.4335 'International Tables Vol C Tables 4.2.6.8 and 6.1.1.4'

loop_
_geom_angle_atom_site_label_1
_geom_angle_atom_site_label_2
_geom_angle_atom_site_label_3
_geom_angle
C1 B1 C11 110.2(3)
C1 B1 C21 110.6(3)
C11 B1 C21 115.4(3)
C1 B1 H1B 105.5(18)
C11 B1 H1B 106.7(18)
C21 B1 H1B 108.0(18)
C2 C1 C31 119.2(3)
C2 C1 B1 125.8(3)
C31 C1 B1 114.9(3)
C1 C2 C3 128.6(3)
C1 C2 H2 115.7
C3 C2 H2 115.7
C2 C3 C5 120.2(4)
C2 C3 C4 118.2(4)
C5 C3 C4 58.6(4)
C2 C3 H3 115.9
C5 C3 H3 115.9
C4 C3 H3 115.9
C5 C4 C3 60.4(4)
C5 C4 H4A 117.7
C3 C4 H4A 117.7
C5 C4 H4B 117.7
C3 C4 H4B 117.7
H4A C4 H4B 114.9
C4 C5 C3 61.0(3)
C4 C5 H5A 117.7
C3 C5 H5A 117.7
C4 C5 H5B 117.7
C3 C5 H5B 117.7
H5A C5 H5B 114.8
C16 C11 C12 112.9(3)
C16 C11 B1 122.0(3)
C12 C11 B1 124.7(3)
F12 C12 C13 116.6(3)
F12 C12 C11 119.7(3)
C13 C12 C11 123.7(3)
F13 C13 C14 119.5(3)
F13 C13 C12 120.5(4)
C14 C13 C12 120.0(3)
F14 C14 C15 120.2(4)
F14 C14 C13 120.4(4)
C15 C14 C13 119.4(3)
F15 C15 C14 120.3(3)
F15 C15 C16 120.6(4)
C14 C15 C16 119.1(4)
F16 C16 C11 120.2(3)
F16 C16 C15 115.0(3)
C11 C16 C15 124.9(3)
C22 C21 C26 113.2(3)
C22 C21 B1 118.8(3)
C26 C21 B1 128.0(3)
F22 C22 C23 115.6(3)
F22 C22 C21 119.6(3)
C23 C22 C21 124.8(3)
F23 C23 C22 121.4(4)
F23 C23 C24 119.3(3)
C22 C23 C24 119.3(3)
F24 C24 C25 121.0(4)
F24 C24 C23 120.3(4)
C25 C24 C23 118.8(3)
F25 C25 C24 120.1(3)
F25 C25 C26 120.1(4)
C24 C25 C26 119.8(3)
F26 C26 C25 115.2(3)
F26 C26 C21 120.7(3)
C25 C26 C21 124.1(3)
C32 C31 C36 114.4(3)
C32 C31 C1 124.1(3)
C36 C31 C1 121.5(3)
F32 C32 C31 119.8(3)
F32 C32 C33 116.5(3)
C31 C32 C33 123.6(3)
F33 C33 C34 120.3(3)
F33 C33 C32 120.4(4)
C34 C33 C32 119.3(3)
F34 C34 C33 119.7(4)
F34 C34 C35 120.5(4)
C33 C34 C35 119.7(3)
F35 C35 C34 120.2(3)
F35 C35 C36 120.2(4)
C34 C35 C36 119.6(3)
F36 C36 C35 117.0(3)
F36 C36 C31 119.7(3)
C35 C36 C31 123.3(3)
C61 P1 C51 114.1(3)
C61 P1 C41 116.3(3)
C51 P1 C41 111.6(3)
C61 P1 H1A 107.0(18)
C51 P1 H1A 100.7(18)
C41 P1 H1A 105.4(18)
C43 C41 C44 121.5(6)
C43 C41 C42 98.6(6)
C44 C41 C42 102.5(6)
C43 C41 P1 113.2(5)
C44 C41 P1 114.0(4)
C42 C41 P1 103.0(5)
C41 C42 H42A 109.5
C41 C42 H42B 109.5
H42A C42 H42B 109.5
C41 C42 H42C 109.5
H42A C42 H42C 109.5
H42B C42 H42C 109.5
C41 C43 H43A 109.5
C41 C43 H43B 109.5
H43A C43 H43B 109.5
C41 C43 H43C 109.5
H43A C43 H43C 109.5
H43B C43 H43C 109.5
C41 C44 H44A 109.5
C41 C44 H44B 109.5
H44A C44 H44B 109.5
C41 C44 H44C 109.5
H44A C44 H44C 109.5
H44B C44 H44C 109.5
C54 C51 C52 118.0(5)
C54 C51 C53 99.4(6)
C52 C51 C53 105.7(5)
C54 C51 P1 112.0(4)
C52 C51 P1 112.2(4)
C53 C51 P1 107.9(4)
C51 C52 H52A 109.5
C51 C52 H52B 109.5
H52A C52 H52B 109.5
C51 C52 H52C 109.5
H52A C52 H52C 109.5
H52B C52 H52C 109.5
C51 C53 H53A 109.5
C51 C53 H53B 109.5
H53A C53 H53B 109.5
C51 C53 H53C 109.5
H53A C53 H53C 109.5
H53B C53 H53C 109.5
C51 C54 H54A 109.5
C51 C54 H54B 109.5
H54A C54 H54B 109.5
C51 C54 H54C 109.5
H54A C54 H54C 109.5
H54B C54 H54C 109.5
C64 C61 C63 115.8(6)
C64 C61 C62 100.9(6)
C63 C61 C62 103.3(5)
C64 C61 P1 113.1(5)
C63 C61 P1 114.5(4)
C62 C61 P1 107.2(4)
C61 C62 H62A 109.5
C61 C62 H62B 109.5
H62A C62 H62B 109.5
C61 C62 H62C 109.5
H62A C62 H62C 109.5
H62B C62 H62C 109.5
C61 C63 H63A 109.5
C61 C63 H63B 109.5
H63A C63 H63B 109.5
C61 C63 H63C 109.5
H63A C63 H63C 109.5
H63B C63 H63C 109.5
C61 C64 H64A 109.5
C61 C64 H64B 109.5
H64A C64 H64B 109.5
C61 C64 H64C 109.5
H64A C64 H64C 109.5
H64B C64 H64C 109.5

loop_
_geom_bond_atom_site_label_1
_geom_bond_atom_site_label_2
_geom_bond_distance
B1 C1 1.625(5)
B1 C11 1.640(5)
B1 C21 1.643(5)
B1 H1B 1.23(4)
C1 C2 1.333(5)
C1 C31 1.494(5)
C2 C3 1.473(5)
C2 H2 0.9400
C3 C5 1.485(6)
C3 C4 1.494(7)
C3 H3 0.9900
C4 C5 1.458(9)
C4 H4A 0.9800
C4 H4B 0.9800
C5 H5A 0.9800
C5 H5B 0.9800
C11 C16 1.387(5)
C11 C12 1.394(5)
C12 F12 1.344(4)
C12 C13 1.384(5)
C13 F13 1.351(4)
C13 C14 1.368(6)
C14 F14 1.346(4)
C14 C15 1.360(6)
C15 F15 1.345(5)
C15 C16 1.389(5)
C16 F16 1.352(4)
C21 C22 1.385(5)
C21 C26 1.388(5)
C22 F22 1.353(4)
C22 C23 1.371(5)
C23 F23 1.350(4)
C23 C24 1.379(6)
C24 F24 1.348(4)
C24 C25 1.369(6)
C25 F25 1.352(4)
C25 C26 1.377(5)
C26 F26 1.355(4)
C31 C32 1.384(5)
C31 C36 1.393(5)
C32 F32 1.354(4)
C32 C33 1.389(5)
C33 F33 1.342(4)
C33 C34 1.363(6)
C34 F34 1.348(4)
C34 C35 1.373(6)
C35 F35 1.341(4)
C35 C36 1.379(5)
C36 F36 1.344(4)
P1 C61 1.845(5)
P1 C51 1.859(5)
P1 C41 1.865(5)
P1 H1A 1.26(4)
C41 C43 1.399(9)
C41 C44 1.475(8)
C41 C42 1.684(12)
C42 H42A 0.9700
C42 H42B 0.9700
C42 H42C 0.9700
C43 H43A 0.9700
C43 H43B 0.9700
C43 H43C 0.9700
C44 H44A 0.9700
C44 H44B 0.9700
C44 H44C 0.9700
C51 C54 1.452(8)
C51 C52 1.522(7)
C51 C53 1.633(9)
C52 H52A 0.9700
C52 H52B 0.9700
C52 H52C 0.9700
C53 H53A 0.9700
C53 H53B 0.9700
C53 H53C 0.9700
C54 H54A 0.9700
C54 H54B 0.9700
C54 H54C 0.9700
C61 C64 1.423(9)
C61 C63 1.498(7)
C61 C62 1.649(10)
C62 H62A 0.9700
C62 H62B 0.9700
C62 H62C 0.9700
C63 H63A 0.9700
C63 H63B 0.9700
C63 H63C 0.9700
C64 H64A 0.9700
C64 H64B 0.9700
C64 H64C 0.9700

loop_
_geom_torsion_atom_site_label_1
_geom_torsion_atom_site_label_2
_geom_torsion_atom_site_label_3
_geom_torsion_atom_site_label_4
_geom_torsion
C11 B1 C1 C2 113.3(4)
C21 B1 C1 C2 -15.4(5)
C11 B1 C1 C31 -68.0(4)
C21 B1 C1 C31 163.2(3)
C31 C1 C2 C3 -0.4(6)
B1 C1 C2 C3 178.2(4)
C1 C2 C3 C5 151.4(5)
C1 C2 C3 C4 -140.5(5)
C2 C3 C4 C5 -110.0(5)
C2 C3 C5 C4 106.6(5)
C1 B1 C11 C16 130.2(3)
C21 B1 C11 C16 -103.7(4)
C1 B1 C11 C12 -41.9(4)
C21 B1 C11 C12 84.2(4)
C16 C11 C12 F12 176.7(3)
B1 C11 C12 F12 -10.6(5)
C16 C11 C12 C13 -2.6(5)
B1 C11 C12 C13 170.2(3)
F12 C12 C13 F13 2.7(5)
C11 C12 C13 F13 -178.0(3)
F12 C12 C13 C14 -177.9(3)
C11 C12 C13 C14 1.4(5)
F13 C13 C14 F14 0.0(5)
C12 C13 C14 F14 -179.3(3)
F13 C13 C14 C15 -179.9(3)
C12 C13 C14 C15 0.8(5)
F14 C14 C15 F15 -0.5(5)
C13 C14 C15 F15 179.4(3)
F14 C14 C15 C16 178.7(3)
C13 C14 C15 C16 -1.4(5)
C12 C11 C16 F16 -178.4(3)
B1 C11 C16 F16 8.6(5)
C12 C11 C16 C15 2.0(5)
B1 C11 C16 C15 -171.0(3)
F15 C15 C16 F16 -0.6(5)
C14 C15 C16 F16 -179.7(3)
F15 C15 C16 C11 179.1(3)
C14 C15 C16 C11 -0.1(6)
C1 B1 C21 C22 -74.8(4)
C11 B1 C21 C22 159.3(3)
C1 B1 C21 C26 107.3(4)
C11 B1 C21 C26 -18.6(5)
C26 C21 C22 F22 -179.7(3)
B1 C21 C22 F22 2.1(5)
C26 C21 C22 C23 1.6(5)
B1 C21 C22 C23 -176.6(3)
F22 C22 C23 F23 -0.9(5)
C21 C22 C23 F23 177.9(3)
F22 C22 C23 C24 179.5(3)
C21 C22 C23 C24 -1.8(6)
F23 C23 C24 F24 1.4(6)
C22 C23 C24 F24 -179.0(4)
F23 C23 C24 C25 -179.1(4)
C22 C23 C24 C25 0.6(6)
F24 C24 C25 F25 -0.3(6)
C23 C24 C25 F25 -179.9(4)
F24 C24 C25 C26 -179.9(4)
C23 C24 C25 C26 0.5(6)
F25 C25 C26 F26 -0.8(5)
C24 C25 C26 F26 178.8(3)
F25 C25 C26 C21 179.7(3)
C24 C25 C26 C21 -0.7(6)
C22 C21 C26 F26 -179.8(3)
B1 C21 C26 F26 -1.8(5)
C22 C21 C26 C25 -0.3(5)
B1 C21 C26 C25 177.6(3)
C2 C1 C31 C32 -79.4(5)
B1 C1 C31 C32 101.9(4)
C2 C1 C31 C36 103.5(4)
B1 C1 C31 C36 -75.2(4)
C36 C31 C32 F32 179.0(3)
C1 C31 C32 F32 1.7(5)
C36 C31 C32 C33 -0.9(5)
C1 C31 C32 C33 -178.2(3)
F32 C32 C33 F33 0.3(5)
C31 C32 C33 F33 -179.7(3)
F32 C32 C33 C34 179.7(3)
C31 C32 C33 C34 -0.3(6)
F33 C33 C34 F34 0.4(6)
C32 C33 C34 F34 -179.0(3)
F33 C33 C34 C35 -179.8(3)
C32 C33 C34 C35 0.8(6)
F34 C34 C35 F35 -0.5(6)
C33 C34 C35 F35 179.6(3)
F34 C34 C35 C36 179.7(3)
C33 C34 C35 C36 -0.1(6)
F35 C35 C36 F36 0.8(5)
C34 C35 C36 F36 -179.5(3)
F35 C35 C36 C31 179.0(3)
C34 C35 C36 C31 -1.3(6)
C32 C31 C36 F36 179.9(3)
C1 C31 C36 F36 -2.7(5)
C32 C31 C36 C35 1.7(5)
C1 C31 C36 C35 179.1(3)
C61 P1 C41 C43 -141.5(7)
C51 P1 C41 C43 85.3(7)
C61 P1 C41 C44 74.1(6)
C51 P1 C41 C44 -59.1(6)
C61 P1 C41 C42 -36.1(5)
C51 P1 C41 C42 -169.4(4)
C61 P1 C51 C54 81.4(5)
C41 P1 C51 C54 -144.2(5)
C61 P1 C51 C52 -54.1(5)
C41 P1 C51 C52 80.3(5)
C61 P1 C51 C53 -170.2(4)
C41 P1 C51 C53 -35.8(5)
C51 P1 C61 C64 -145.6(7)
C41 P1 C61 C64 82.2(7)
C51 P1 C61 C63 78.7(6)
C41 P1 C61 C63 -53.4(6)
C51 P1 C61 C62 -35.2(5)
C41 P1 C61 C62 -167.4(4)
